data_7109034
loop_
_publ_author_name
'Andrej Duris'
'David M. Barber'
'Hitesh J. Sanganee'
'Darren J. Dixon'

_publ_section_title
;
 Diastereoselective synthesis of pyrrolidine derivatives via a one-pot
 nitro-Mannich/hydroamination cascade using base and gold catalysis
;
_journal_name_full Chem.Commun.
_journal_page_first 2777
_journal_paper_doi 10.1039/c3cc40729b
_journal_volume 49
_journal_year 2013
_chemical_formula_moiety 'C19 H20 N2 O4 S1'
_chemical_formula_sum 'C19 H20 N2 O4 S'
_chemical_formula_weight 372.44
_chemical_melting_point ?
_space_group_IT_number 2
_symmetry_cell_setting triclinic
_symmetry_space_group_name_Hall '-P 1'
_symmetry_space_group_name_H-M 'P -1'
_atom_sites_solution_hydrogens difmap
_atom_sites_solution_primary direct
_audit_creation_date 2012-11-07
_audit_creation_method CRYSTALS_ver_14.40
_cell_angle_alpha 100.5307(9)
_cell_angle_beta 94.2654(9)
_cell_angle_gamma 96.0409(10)
_cell_formula_units_Z 2
_cell_length_a 7.4965(2)
_cell_length_b 10.6303(2)
_cell_length_c 11.6630(3)
_cell_measurement_reflns_used 3794
_cell_measurement_temperature 150
_cell_measurement_theta_max 27
_cell_measurement_theta_min 5
_cell_volume 904.52(4)
_computing_cell_refinement 'DENZO/SCALEPACK (Otwinowski & Minor, 1997)'
_computing_data_collection 'COLLECT (Nonius, 2001).'
_computing_data_reduction 'DENZO/SCALEPACK (Otwinowski & Minor, 1997)'
_computing_molecular_graphics 'CAMERON (Watkin et al., 1996)'
_computing_publication_material 'CRYSTALS (Betteridge et al., 2003)'
_computing_structure_refinement 'CRYSTALS (Betteridge et al., 2003)'
_computing_structure_solution 'SIR92 (Altomare et al., 1994)'
_diffrn_ambient_temperature 150
_diffrn_measured_fraction_theta_full 0.991
_diffrn_measured_fraction_theta_max 0.991
_diffrn_measurement_device Area
_diffrn_measurement_device_type 'Nonius KappaCCD'
_diffrn_measurement_method \w
_diffrn_radiation_monochromator graphite
_diffrn_radiation_type 'Mo K\a'
_diffrn_radiation_wavelength 0.71073
_diffrn_reflns_av_R_equivalents 0.020
_diffrn_reflns_limit_h_max 9
_diffrn_reflns_limit_h_min -8
_diffrn_reflns_limit_k_max 13
_diffrn_reflns_limit_k_min -13
_diffrn_reflns_limit_l_max 15
_diffrn_reflns_limit_l_min -15
_diffrn_reflns_number 14483
_diffrn_reflns_theta_full 26.390
_diffrn_reflns_theta_max 27.490
_diffrn_reflns_theta_min 5.342
_diffrn_standards_number 0
_exptl_absorpt_coefficient_mu 0.206
_exptl_absorpt_correction_T_max 0.92
_exptl_absorpt_correction_T_min 0.71
_exptl_absorpt_correction_type multi-scan
_exptl_absorpt_process_details 'DENZO/SCALEPACK (Otwinowski & Minor, 1997)'
_exptl_crystal_colour colourless
_exptl_crystal_density_diffrn 1.367
_exptl_crystal_density_meas ?
_exptl_crystal_density_method 'not measured'
_exptl_crystal_description block
_exptl_crystal_F_000 392
_exptl_crystal_size_max 0.600
_exptl_crystal_size_mid 0.400
_exptl_crystal_size_min 0.400
_refine_diff_density_max 0.42
_refine_diff_density_min -0.45
_refine_ls_extinction_method None
_refine_ls_goodness_of_fit_ref 0.9271
_refine_ls_hydrogen_treatment constr
_refine_ls_matrix_type full
_refine_ls_number_parameters 235
_refine_ls_number_reflns 4112
_refine_ls_number_restraints 0
_refine_ls_R_factor_all 0.0535
_refine_ls_R_factor_gt 0.0444
_refine_ls_shift/su_max 0.0002762
_refine_ls_shift/su_mean 0.0000199
_refine_ls_structure_factor_coef Fsqd
_refine_ls_weighting_details
;
Method, part 1, Chebychev polynomial, (Watkin, 1994, Prince, 1982)
[weight] = 1.0/[A~0~*T~0~(x)+A~1~*T~1~(x) ... +A~n-1~]*T~n-1~(x)]
where A~i~ are the Chebychev coefficients listed below and x= Fcalc/Fmax
Method = Robust Weighting (Prince, 1982)
W = [weight] * [1-(deltaF/6*sigmaF)^2^]^2^
A~i~ are:
44.2 71.4 41.9 17.3 4.09
;
_refine_ls_weighting_scheme calc
_refine_ls_wR_factor_all 0.1200
_refine_ls_wR_factor_gt 0.1096
_refine_ls_wR_factor_ref 0.1200
_reflns_limit_h_max 9
_reflns_limit_h_min -9
_reflns_limit_k_max 13
_reflns_limit_k_min -13
_reflns_limit_l_max 15
_reflns_limit_l_min 0
_reflns_number_gt 3495
_reflns_number_total 4113
_reflns_threshold_expression I>2.0\s(I)
_oxford_diffrn_Wilson_B_factor 2.27
_oxford_diffrn_Wilson_scale 0.85
_oxford_refine_ls_r_factor_ref 0.0535
_oxford_refine_ls_scale 1.137(5)
_oxford_reflns_number_all 4113
_oxford_reflns_threshold_expression_ref I>-3.0\s(I)
_oxford_structure_analysis_title 014djd12
_cod_data_source_file c3cc40729b.txt
_cod_data_source_block 5a
_cod_depositor_comments
;
The following automatic conversions were performed:

'_chemical_melting_point' value 'not measured' was changed to '?' -
the value is undefined or not given.

Automatic conversion script
Id: cif_fix_values 1715 2011-07-08 13:25:40Z adriana 

The following automatic conversions were performed:

'_exptl_crystal_density_meas' value 'not measured' was changed to '?'
- the value is perceived as not measured.

Automatic conversion script
Id: cif_fix_values 3008 2015-01-20 13:52:24Z robertas 
;
_cod_original_sg_symbol_Hall '-P 1 '
_cod_original_sg_symbol_H-M 'P -1 '
_cod_original_formula_sum 'C19 H20 N2 O4 S1'
_cod_database_code 7109034

loop_
_symmetry_equiv_pos_as_xyz
x,y,z
-x,-y,-z

loop_
_atom_site_label
_atom_site_type_symbol
_atom_site_fract_x
_atom_site_fract_y
_atom_site_fract_z
_atom_site_U_iso_or_equiv
_atom_site_occupancy
_atom_site_adp_type
_atom_site_refinement_flags_posn
S1 S 0.55334(5) 0.12705(4) 0.26737(4) 0.0261 1.0000 Uani .
O2 O 0.44650(16) 0.01585(12) 0.29030(11) 0.0332 1.0000 Uani .
O3 O 0.48276(17) 0.19987(14) 0.18587(11) 0.0352 1.0000 Uani .
N4 N 0.73437(17) 0.07592(13) 0.21554(11) 0.0232 1.0000 Uani .
C5 C 0.8258(2) -0.01530(15) 0.27387(13) 0.0235 1.0000 Uani .
C6 C 1.0281(2) 0.02994(16) 0.27095(14) 0.0254 1.0000 Uani .
N7 N 1.0959(2) 0.12085(16) 0.38478(13) 0.0318 1.0000 Uani .
O8 O 1.1594(2) 0.07306(17) 0.46296(12) 0.0483 1.0000 Uani .
O9 O 1.0835(3) 0.23438(16) 0.39365(16) 0.0750 1.0000 Uani .
C10 C 1.0334(2) 0.09702(18) 0.16698(14) 0.0281 1.0000 Uani .
C11 C 0.8593(2) 0.16147(17) 0.16200(14) 0.0263 1.0000 Uani .
C12 C 0.7924(2) 0.1680(2) 0.03847(16) 0.0350 1.0000 Uani .
C13 C 0.8470(3) 0.2623(3) -0.0141(2) 0.0534 1.0000 Uani .
C14 C 0.7812(2) -0.15481(16) 0.21057(14) 0.0256 1.0000 Uani .
C15 C 0.8396(3) -0.25086(18) 0.26582(17) 0.0339 1.0000 Uani .
C16 C 0.8040(3) -0.37917(19) 0.2100(2) 0.0420 1.0000 Uani .
C17 C 0.7120(3) -0.41260(19) 0.0986(2) 0.0440 1.0000 Uani .
C18 C 0.6545(3) -0.3175(2) 0.04399(19) 0.0419 1.0000 Uani .
C19 C 0.6880(2) -0.18887(18) 0.09974(16) 0.0325 1.0000 Uani .
C20 C 0.6147(2) 0.23403(16) 0.40182(15) 0.0269 1.0000 Uani .
C21 C 0.6072(3) 0.18978(18) 0.50645(16) 0.0336 1.0000 Uani .
C22 C 0.6499(3) 0.27649(19) 0.61211(17) 0.0382 1.0000 Uani .
C23 C 0.7021(3) 0.40646(19) 0.61478(18) 0.0379 1.0000 Uani .
C24 C 0.7120(3) 0.44856(18) 0.50867(19) 0.0425 1.0000 Uani .
C25 C 0.6664(3) 0.36374(18) 0.40225(18) 0.0372 1.0000 Uani .
C26 C 0.7405(4) 0.5001(2) 0.7306(2) 0.0528 1.0000 Uani .
H51 H 0.7955 -0.0083 0.3545 0.0284 1.0000 Uiso R
H61 H 1.1014 -0.0420 0.2665 0.0304 1.0000 Uiso R
H101 H 1.1411 0.1601 0.1720 0.0334 1.0000 Uiso R
H102 H 1.0285 0.0298 0.0953 0.0338 1.0000 Uiso R
H111 H 0.8797 0.2490 0.2103 0.0318 1.0000 Uiso R
H121 H 0.7070 0.0986 -0.0043 0.0440 1.0000 Uiso R
H131 H 0.9335 0.3335 0.0290 0.0686 1.0000 Uiso R
H132 H 0.8028 0.2606 -0.0915 0.0676 1.0000 Uiso R
H151 H 0.9039 -0.2271 0.3425 0.0421 1.0000 Uiso R
H161 H 0.8454 -0.4449 0.2498 0.0517 1.0000 Uiso R
H171 H 0.6885 -0.5013 0.0596 0.0529 1.0000 Uiso R
H181 H 0.5893 -0.3398 -0.0315 0.0504 1.0000 Uiso R
H191 H 0.6434 -0.1227 0.0619 0.0397 1.0000 Uiso R
H211 H 0.5733 0.0990 0.5042 0.0404 1.0000 Uiso R
H221 H 0.6435 0.2463 0.6852 0.0459 1.0000 Uiso R
H241 H 0.7499 0.5378 0.5085 0.0499 1.0000 Uiso R
H251 H 0.6665 0.3934 0.3284 0.0451 1.0000 Uiso R
H263 H 0.8326 0.5684 0.7229 0.0796 1.0000 Uiso R
H262 H 0.7848 0.4570 0.7904 0.0788 1.0000 Uiso R
H261 H 0.6320 0.5359 0.7507 0.0795 1.0000 Uiso R

loop_
_atom_site_aniso_label
_atom_site_aniso_U_11
_atom_site_aniso_U_22
_atom_site_aniso_U_33
_atom_site_aniso_U_23
_atom_site_aniso_U_13
_atom_site_aniso_U_12
S1 0.01957(19) 0.0305(2) 0.0275(2) 0.00384(15) 0.00305(14) 0.00296(14)
O2 0.0235(6) 0.0347(7) 0.0381(7) 0.0018(5) 0.0067(5) -0.0047(5)
O3 0.0282(6) 0.0459(8) 0.0347(7) 0.0111(6) 0.0015(5) 0.0145(5)
N4 0.0197(6) 0.0263(7) 0.0245(6) 0.0066(5) 0.0026(5) 0.0039(5)
C5 0.0218(7) 0.0286(8) 0.0199(7) 0.0053(6) -0.0005(5) 0.0022(6)
C6 0.0209(7) 0.0310(8) 0.0227(7) 0.0041(6) -0.0025(6) 0.0012(6)
N7 0.0251(7) 0.0408(8) 0.0259(7) 0.0043(6) -0.0034(5) -0.0048(6)
O8 0.0515(9) 0.0724(11) 0.0224(6) 0.0115(6) -0.0018(6) 0.0138(8)
O9 0.1239(19) 0.0343(8) 0.0523(10) -0.0043(7) -0.0360(11) -0.0038(10)
C10 0.0209(7) 0.0390(9) 0.0250(8) 0.0077(7) 0.0026(6) 0.0031(6)
C11 0.0213(7) 0.0302(8) 0.0285(8) 0.0082(6) 0.0050(6) 0.0025(6)
C12 0.0313(9) 0.0494(11) 0.0295(9) 0.0147(8) 0.0061(7) 0.0135(8)
C13 0.0573(14) 0.0679(15) 0.0500(13) 0.0356(12) 0.0176(10) 0.0250(12)
C14 0.0222(7) 0.0269(8) 0.0272(8) 0.0044(6) 0.0032(6) 0.0009(6)
C15 0.0362(9) 0.0338(9) 0.0336(9) 0.0103(7) 0.0042(7) 0.0056(7)
C16 0.0428(11) 0.0300(9) 0.0558(12) 0.0135(9) 0.0073(9) 0.0050(8)
C17 0.0402(11) 0.0277(9) 0.0587(13) -0.0014(9) 0.0034(9) -0.0023(8)
C18 0.0387(10) 0.0361(10) 0.0436(11) -0.0038(8) -0.0078(8) 0.0000(8)
C19 0.0303(8) 0.0312(9) 0.0331(9) 0.0022(7) -0.0047(7) 0.0028(7)
C20 0.0258(8) 0.0259(8) 0.0290(8) 0.0045(6) 0.0057(6) 0.0027(6)
C21 0.0403(10) 0.0279(8) 0.0325(9) 0.0072(7) 0.0048(7) 0.0000(7)
C22 0.0472(11) 0.0368(10) 0.0299(9) 0.0055(7) 0.0015(8) 0.0051(8)
C23 0.0384(10) 0.0331(9) 0.0387(10) -0.0028(8) 0.0012(8) 0.0073(8)
C24 0.0533(12) 0.0243(9) 0.0480(11) 0.0023(8) 0.0084(9) 0.0013(8)
C25 0.0474(11) 0.0273(9) 0.0385(10) 0.0073(7) 0.0122(8) 0.0042(8)
C26 0.0624(14) 0.0429(12) 0.0448(12) -0.0115(9) -0.0061(10) 0.0117(10)

loop_
_atom_type_symbol
_atom_type_scat_dispersion_real
_atom_type_scat_dispersion_imag
_atom_type_scat_Cromer_Mann_a1
_atom_type_scat_Cromer_Mann_b1
_atom_type_scat_Cromer_Mann_a2
_atom_type_scat_Cromer_Mann_b2
_atom_type_scat_Cromer_Mann_a3
_atom_type_scat_Cromer_Mann_b3
_atom_type_scat_Cromer_Mann_a4
_atom_type_scat_Cromer_Mann_b4
_atom_type_scat_Cromer_Mann_c
_atom_type_scat_source
C 0.0033 0.0016 2.3100 20.8439 1.0200 10.2075 1.5886 0.5687 0.8650 51.6512 0.2156 'International Tables Vol C 4.2.6.8 and 6.1.1.4'
H 0.0000 0.0000 0.4930 10.5109 0.3229 26.1257 0.1402 3.1424 0.0408 57.7998 0.0030 'International Tables Vol C 4.2.6.8 and 6.1.1.4'
N 0.0061 0.0033 12.2126 0.0057 3.1322 9.8933 2.0125 28.9975 1.1663 0.5826 -11.5290 'International Tables Vol C 4.2.6.8 and 6.1.1.4'
O 0.0106 0.0060 3.0485 13.2771 2.2868 5.7011 1.5463 0.3239 0.8670 32.9089 0.2508 'International Tables Vol C 4.2.6.8 and 6.1.1.4'
S 0.1246 0.1234 6.9053 1.4679 5.2034 22.2151 1.4379 0.2536 1.5863 56.1720 0.8669 'International Tables Vol C 4.2.6.8 and 6.1.1.4'

loop_
_geom_angle_atom_site_label_1
_geom_angle_atom_site_label_2
_geom_angle_atom_site_label_3
_geom_angle
_geom_angle_publ_flag
O2 S1 O3 120.16(8) yes
O2 S1 N4 106.13(7) yes
O3 S1 N4 105.90(7) yes
O2 S1 C20 107.83(8) yes
O3 S1 C20 107.45(8) yes
N4 S1 C20 109.01(7) yes
S1 N4 C5 118.39(10) yes
S1 N4 C11 120.26(11) yes
C5 N4 C11 113.44(12) yes
N4 C5 C6 103.38(12) yes
N4 C5 C14 113.25(12) yes
C6 C5 C14 109.97(13) yes
N4 C5 H51 110.5 no
C6 C5 H51 110.6 no
C14 C5 H51 109.1 no
C5 C6 N7 108.78(13) yes
C5 C6 C10 104.25(12) yes
N7 C6 C10 112.04(14) yes
C5 C6 H61 112.0 no
N7 C6 H61 105.6 no
C10 C6 H61 114.2 no
C6 N7 O8 116.62(16) yes
C6 N7 O9 119.42(15) yes
O8 N7 O9 123.96(17) yes
C6 C10 C11 106.01(13) yes
C6 C10 H101 113.3 no
C11 C10 H101 111.5 no
C6 C10 H102 107.7 no
C11 C10 H102 108.1 no
H101 C10 H102 110.1 no
C10 C11 N4 101.98(13) yes
C10 C11 C12 112.06(14) yes
N4 C11 C12 112.53(14) yes
C10 C11 H111 109.9 no
N4 C11 H111 110.4 no
C12 C11 H111 109.7 no
C11 C12 C13 123.4(2) yes
C11 C12 H121 118.0 no
C13 C12 H121 118.6 no
C12 C13 H131 119.0 no
C12 C13 H132 119.8 no
H131 C13 H132 121.2 no
C5 C14 C15 118.18(15) yes
C5 C14 C19 122.41(15) yes
C15 C14 C19 119.39(16) yes
C14 C15 C16 119.86(18) yes
C14 C15 H151 119.3 no
C16 C15 H151 120.9 no
C15 C16 C17 120.48(19) yes
C15 C16 H161 118.8 no
C17 C16 H161 120.7 no
C16 C17 C18 119.58(18) yes
C16 C17 H171 120.5 no
C18 C17 H171 119.9 no
C17 C18 C19 120.31(19) yes
C17 C18 H181 120.0 no
C19 C18 H181 119.6 no
C18 C19 C14 120.37(18) yes
C18 C19 H191 119.8 no
C14 C19 H191 119.8 no
S1 C20 C21 120.19(13) yes
S1 C20 C25 119.34(14) yes
C21 C20 C25 120.45(17) yes
C20 C21 C22 119.46(17) yes
C20 C21 H211 119.1 no
C22 C21 H211 121.4 no
C21 C22 C23 121.14(18) yes
C21 C22 H221 119.8 no
C23 C22 H221 119.1 no
C22 C23 C24 118.50(17) yes
C22 C23 C26 120.3(2) yes
C24 C23 C26 121.17(19) yes
C23 C24 C25 121.14(18) yes
C23 C24 H241 119.9 no
C25 C24 H241 119.0 no
C20 C25 C24 119.27(18) yes
C20 C25 H251 119.2 no
C24 C25 H251 121.5 no
C23 C26 H263 108.9 no
C23 C26 H262 110.1 no
H263 C26 H262 108.2 no
C23 C26 H261 109.1 no
H263 C26 H261 109.7 no
H262 C26 H261 110.7 no

loop_
_geom_bond_atom_site_label_1
_geom_bond_atom_site_label_2
_geom_bond_distance
_geom_bond_publ_flag
S1 O2 1.4348(13) yes
S1 O3 1.4364(13) yes
S1 N4 1.6309(13) yes
S1 C20 1.7591(17) yes
N4 C5 1.4780(19) yes
N4 C11 1.486(2) yes
C5 C6 1.547(2) yes
C5 C14 1.521(2) yes
C5 H51 0.975 no
C6 N7 1.511(2) yes
C6 C10 1.516(2) yes
C6 H61 0.984 no
N7 O8 1.213(2) yes
N7 O9 1.206(2) yes
C10 C11 1.539(2) yes
C10 H101 0.985 no
C10 H102 0.991 no
C11 C12 1.506(2) yes
C11 H111 0.986 no
C12 C13 1.314(3) yes
C12 H121 0.959 no
C13 H131 0.977 no
C13 H132 0.935 no
C14 C15 1.394(2) yes
C14 C19 1.390(2) yes
C15 C16 1.389(3) yes
C15 H151 0.961 no
C16 C17 1.392(3) yes
C16 H161 0.971 no
C17 C18 1.378(3) yes
C17 H171 0.961 no
C18 C19 1.390(3) yes
C18 H181 0.951 no
C19 H191 0.971 no
C20 C21 1.388(2) yes
C20 C25 1.391(2) yes
C21 C22 1.391(3) yes
C21 H211 0.967 no
C22 C23 1.390(3) yes
C22 H221 0.968 no
C23 C24 1.395(3) yes
C23 C26 1.513(3) yes
C24 C25 1.391(3) yes
C24 H241 0.962 no
C25 H251 0.970 no
C26 H263 0.969 no
C26 H262 0.961 no
C26 H261 0.960 no

loop_
_geom_hbond_atom_site_label_D
_geom_hbond_atom_site_label_H
_geom_hbond_atom_site_label_A
_geom_hbond_site_symmetry_A
_geom_hbond_angle_DHA
_geom_hbond_distance_DH
_geom_hbond_distance_HA
_geom_hbond_distance_DA
_geom_hbond_publ_flag
C5 H51 O8 2_756 147.98(5) 0.975 2.367 3.235(3) yes
C10 H101 O3 1_655 147.06(5) 0.985 2.539 3.408(3) yes
C18 H181 O3 2_655 130.96(5) 0.951 2.598 3.301(3) yes
